data_4081340
loop_
_publ_author_name
'Boff, Bastien'
'Ali, Moussa'
'Alexandrova, Larissa'
'Espinosa-Jalapa, Noel \'Angel'
'Saavedra-D\'iaz, Rafael Omar'
'Le Lagadec, Ronan'
'Pfeffer, Michel'

_publ_section_title
;
 Rational Synthesis of Heteroleptic Tris(chelate) Ruthenium Complexes
 [RuII(2-Ph-2&#x2032;-Py)(L&#x2227;L)(L&#x2032;&#x2227;L&#x2032;)]PF6by
 Selective Substitution of the Ligand Trans to the Ruthenated Phenyl Ring
;
_journal_issue 18
_journal_name_full Organometallics
_journal_page_first 5092
_journal_paper_doi 10.1021/om400611t
_journal_volume 32
_journal_year 2013
_chemical_formula_moiety '4(C37 H28  N5 Ru), 4(F6 P), C H2 Cl2'
_chemical_formula_sum 'C149 H114 Cl2 F24 N20 P4 Ru4'
_chemical_formula_weight 3239.66
_chemical_name_systematic
;

 ?

;
_space_group_IT_number 15
_symmetry_cell_setting monoclinic
_symmetry_space_group_name_Hall '-C 2yc'
_symmetry_space_group_name_H-M 'C 1 2/c 1'
_atom_sites_solution_hydrogens geom
_atom_sites_solution_primary direct
_atom_sites_solution_secondary difmap
_audit_creation_method SHELXL-97
_cell_angle_alpha 90.00
_cell_angle_beta 96.6210(10)
_cell_angle_gamma 90.00
_cell_formula_units_Z 2
_cell_length_a 27.441(2)
_cell_length_b 14.3073(11)
_cell_length_c 18.6044(14)
_cell_measurement_reflns_used 6383
_cell_measurement_temperature 298(2)
_cell_measurement_theta_max 22.75
_cell_measurement_theta_min 2.52
_cell_volume 7255.5(9)
_computing_cell_refinement 'SMART V 5.625 (Bruker, 1999)'
_computing_data_collection 'SMART V 5.625 (Bruker, 1999)'
_computing_data_reduction 'SAINT V 6.23A (Bruker, 1999)'
_computing_molecular_graphics 'SHELXTL  (Sheldrick, 2008)'
_computing_publication_material 'SHELXTL  (Sheldrick, 2008)'
_computing_structure_refinement 'SHELXL-97 (Sheldrick, 2008)'
_computing_structure_solution 'SHELXS-97 (Sheldrick, 2008)'
_diffrn_ambient_temperature 298(2)
_diffrn_detector_area_resol_mean 0.83
_diffrn_measured_fraction_theta_full 0.997
_diffrn_measured_fraction_theta_max 0.997
_diffrn_measurement_device_type 'Bruker Smart APEX AXS CCD area detector'
_diffrn_measurement_method 'omega scans'
_diffrn_radiation_monochromator graphite
_diffrn_radiation_source 'fine-focus sealed tube'
_diffrn_radiation_type MoK\a
_diffrn_radiation_wavelength 0.71073
_diffrn_reflns_av_R_equivalents 0.0757
_diffrn_reflns_av_sigmaI/netI 0.0878
_diffrn_reflns_limit_h_max 33
_diffrn_reflns_limit_h_min -32
_diffrn_reflns_limit_k_max 17
_diffrn_reflns_limit_k_min -17
_diffrn_reflns_limit_l_max 22
_diffrn_reflns_limit_l_min -22
_diffrn_reflns_number 29524
_diffrn_reflns_theta_full 25.35
_diffrn_reflns_theta_max 25.35
_diffrn_reflns_theta_min 1.90
_exptl_absorpt_coefficient_mu 0.578
_exptl_absorpt_correction_type none
_exptl_crystal_colour Black
_exptl_crystal_density_diffrn 1.483
_exptl_crystal_density_method 'not measured'
_exptl_crystal_description Prism
_exptl_crystal_F_000 3268
_exptl_crystal_size_max 0.37
_exptl_crystal_size_mid 0.20
_exptl_crystal_size_min 0.18
_refine_diff_density_max 0.576
_refine_diff_density_min -0.371
_refine_diff_density_rms 0.076
_refine_ls_extinction_method none
_refine_ls_goodness_of_fit_ref 0.919
_refine_ls_hydrogen_treatment constr
_refine_ls_matrix_type full
_refine_ls_number_parameters 533
_refine_ls_number_reflns 6643
_refine_ls_number_restraints 431
_refine_ls_restrained_S_all 1.002
_refine_ls_R_factor_all 0.1100
_refine_ls_R_factor_gt 0.0568
_refine_ls_shift/su_max 0.004
_refine_ls_shift/su_mean 0.000
_refine_ls_structure_factor_coef Fsqd
_refine_ls_weighting_details 'calc w=1/[\s^2^(Fo^2^)+(0.0561P)^2^] where P=(Fo^2^+2Fc^2^)/3'
_refine_ls_weighting_scheme calc
_refine_ls_wR_factor_gt 0.1149
_refine_ls_wR_factor_ref 0.1304
_reflns_number_gt 3850
_reflns_number_total 6643
_reflns_threshold_expression >2sigma(I)
_cod_data_source_file om400611t_si_001.cif
_cod_data_source_block 7d
_cod_depositor_comments
;
The following automatic conversions were performed:

'_symmetry_cell_setting' value 'Monoclinic' changed to 'monoclinic'
according to /home/saulius/struct/CIF-dictionaries/cif_core.dic
dictionary named 'cif_core.dic' version 2.4.2 from 2011-04-26.

Automatic conversion script
Id: cif_fix_values 1891 2012-01-12 08:04:46Z andrius 
;
_cod_original_cell_volume 7255.5(10)
_cod_original_sg_symbol_H-M 'C 2/c'
_cod_database_code 4081340
_solved_by 'Simon Hernandez-Ortega'

loop_
_symmetry_equiv_pos_as_xyz
'x, y, z'
'-x, y, -z+1/2'
'x+1/2, y+1/2, z'
'-x+1/2, y+1/2, -z+1/2'
'-x, -y, -z'
'x, -y, z-1/2'
'-x+1/2, -y+1/2, -z'
'x+1/2, -y+1/2, z-1/2'

loop_
_atom_site_label
_atom_site_type_symbol
_atom_site_fract_x
_atom_site_fract_y
_atom_site_fract_z
_atom_site_U_iso_or_equiv
_atom_site_adp_type
_atom_site_occupancy
_atom_site_symmetry_multiplicity
_atom_site_calc_flag
_atom_site_refinement_flags
_atom_site_disorder_assembly
_atom_site_disorder_group
Ru Ru 0.320525(16) 0.08556(3) 0.20279(2) 0.05160(18) Uani 1 1 d . . .
N1 N 0.35426(16) -0.0379(4) 0.2390(2) 0.0529(12) Uani 1 1 d . . .
C2 C 0.3379(2) -0.1243(5) 0.2281(3) 0.0664(17) Uani 1 1 d . . .
H2 H 0.3066 -0.1328 0.2040 0.080 Uiso 1 1 calc R . .
C3 C 0.3651(3) -0.2031(5) 0.2509(3) 0.0783(19) Uani 1 1 d . . .
H3 H 0.3514 -0.2620 0.2415 0.094 Uiso 1 1 calc R . .
C4 C 0.4104(3) -0.1963(5) 0.2859(4) 0.0776(19) Uani 1 1 d . . .
C4A C 0.4295(2) -0.1061(5) 0.2985(3) 0.0660(18) Uani 1 1 d . . .
C5 C 0.4760(3) -0.0848(7) 0.3386(4) 0.091(2) Uani 1 1 d . . .
H5 H 0.4960 -0.1341 0.3561 0.109 Uiso 1 1 calc R . .
C6 C 0.4919(3) 0.0017(7) 0.3521(4) 0.090(2) Uani 1 1 d . . .
H6 H 0.5222 0.0110 0.3791 0.108 Uiso 1 1 calc R . .
C6A C 0.4637(2) 0.0807(6) 0.3259(3) 0.0706(18) Uani 1 1 d . . .
C7 C 0.4783(2) 0.1736(7) 0.3384(4) 0.086(2) Uani 1 1 d . . .
C8 C 0.4487(3) 0.2425(6) 0.3075(4) 0.088(2) Uani 1 1 d . . .
H8 H 0.4579 0.3046 0.3149 0.106 Uiso 1 1 calc R . .
C9 C 0.4048(3) 0.2215(5) 0.2651(3) 0.0779(19) Uani 1 1 d . . .
H9 H 0.3859 0.2701 0.2437 0.094 Uiso 1 1 calc R . .
N10 N 0.38910(17) 0.1334(4) 0.2541(2) 0.0610(13) Uani 1 1 d . . .
C10A C 0.4186(2) 0.0638(5) 0.2847(3) 0.0588(16) Uani 1 1 d . . .
C10B C 0.4009(2) -0.0286(5) 0.2737(3) 0.0582(16) Uani 1 1 d . . .
N11 N 0.34539(16) 0.0758(4) 0.1021(2) 0.0588(12) Uani 1 1 d . . .
C12 C 0.3679(2) 0.0039(5) 0.0737(3) 0.0690(18) Uani 1 1 d . . .
H12 H 0.3738 -0.0501 0.1011 0.083 Uiso 1 1 calc R . .
C13 C 0.3826(3) 0.0073(6) 0.0050(4) 0.091(2) Uani 1 1 d . . .
H13 H 0.3982 -0.0438 -0.0131 0.110 Uiso 1 1 calc R . .
C14 C 0.3741(3) 0.0856(7) -0.0359(4) 0.103(3) Uani 1 1 d . . .
H14 H 0.3844 0.0883 -0.0818 0.124 Uiso 1 1 calc R . .
C14A C 0.3505(3) 0.1612(6) -0.0097(4) 0.085(2) Uani 1 1 d . . .
C15 C 0.3401(3) 0.2473(7) -0.0470(4) 0.118(3) Uani 1 1 d . . .
H15 H 0.3507 0.2559 -0.0923 0.142 Uiso 1 1 calc R . .
C16 C 0.3153(4) 0.3167(7) -0.0181(5) 0.122(3) Uani 1 1 d . . .
H16 H 0.3084 0.3711 -0.0446 0.146 Uiso 1 1 calc R . .
C16A C 0.2995(3) 0.3087(5) 0.0521(4) 0.080(2) Uani 1 1 d . . .
C17 C 0.2728(3) 0.3767(5) 0.0825(5) 0.097(2) Uani 1 1 d . . .
H17 H 0.2647 0.4320 0.0576 0.116 Uiso 1 1 calc R . .
C18 C 0.2582(3) 0.3622(5) 0.1499(4) 0.088(2) Uani 1 1 d . . .
H18 H 0.2399 0.4071 0.1712 0.106 Uiso 1 1 calc R . .
C19 C 0.2713(2) 0.2794(4) 0.1856(3) 0.0701(18) Uani 1 1 d . . .
H19 H 0.2617 0.2706 0.2315 0.084 Uiso 1 1 calc R . .
N20 N 0.29701(16) 0.2112(3) 0.1583(2) 0.0586(13) Uani 1 1 d . . .
C20A C 0.3104(2) 0.2264(4) 0.0899(3) 0.0596(16) Uani 1 1 d . . .
C20B C 0.3364(2) 0.1537(5) 0.0606(3) 0.0581(16) Uani 1 1 d . . .
N21 N 0.28616(17) 0.1082(3) 0.2946(2) 0.0579(13) Uani 1 1 d . . .
C22 C 0.2370(2) 0.0863(4) 0.2876(3) 0.0570(14) Uani 1 1 d . . .
C23 C 0.2090(2) 0.1061(5) 0.3435(4) 0.0755(19) Uani 1 1 d . . .
H23 H 0.1759 0.0903 0.3388 0.091 Uiso 1 1 calc R . .
C24 C 0.2298(3) 0.1486(5) 0.4049(4) 0.087(2) Uani 1 1 d . . .
H24 H 0.2107 0.1641 0.4414 0.104 Uiso 1 1 calc R . .
C25 C 0.2789(3) 0.1683(5) 0.4130(3) 0.083(2) Uani 1 1 d . . .
H25 H 0.2936 0.1958 0.4554 0.100 Uiso 1 1 calc R . .
C26 C 0.3063(2) 0.1468(4) 0.3576(3) 0.0682(17) Uani 1 1 d . . .
H26 H 0.3398 0.1592 0.3637 0.082 Uiso 1 1 calc R . .
C27 C 0.25405(18) 0.0273(4) 0.1713(3) 0.0454(13) Uani 1 1 d . . .
C28 C 0.2193(2) 0.0396(4) 0.2198(3) 0.0572(15) Uani 1 1 d . . .
C29 C 0.1725(2) 0.0049(5) 0.2070(4) 0.086(2) Uani 1 1 d . . .
H29 H 0.1500 0.0153 0.2401 0.104 Uiso 1 1 calc R . .
C30 C 0.1588(3) -0.0461(5) 0.1439(4) 0.095(2) Uani 1 1 d . . .
H30 H 0.1273 -0.0704 0.1346 0.114 Uiso 1 1 calc R . .
C31 C 0.1925(3) -0.0602(5) 0.0957(4) 0.084(2) Uani 1 1 d . . .
H31 H 0.1838 -0.0940 0.0535 0.101 Uiso 1 1 calc R . .
C32 C 0.2388(2) -0.0243(4) 0.1098(3) 0.0662(17) Uani 1 1 d . . .
H32 H 0.2610 -0.0350 0.0766 0.079 Uiso 1 1 calc R . .
C33 C 0.4396(3) -0.2824(5) 0.3104(4) 0.124(3) Uani 1 1 d . . .
H33A H 0.4513 -0.2768 0.3609 0.186 Uiso 1 1 calc R . .
H33B H 0.4669 -0.2886 0.2830 0.186 Uiso 1 1 calc R . .
H33C H 0.4190 -0.3366 0.3030 0.186 Uiso 1 1 calc R . .
C34 C 0.5255(2) 0.1998(6) 0.3858(4) 0.123(3) Uani 1 1 d . . .
H34A H 0.5244 0.1755 0.4337 0.185 Uiso 1 1 calc R . .
H34B H 0.5286 0.2666 0.3880 0.185 Uiso 1 1 calc R . .
H34C H 0.5531 0.1737 0.3656 0.185 Uiso 1 1 calc R . .
P P 0.41929(7) 0.72171(18) 0.04160(12) 0.1076(7) Uani 1 1 d DU . .
F1 F 0.4625(3) 0.6713(6) 0.0154(5) 0.189(3) Uani 0.632(6) 1 d PDU A 1
F2 F 0.3980(3) 0.7420(7) -0.0378(3) 0.155(3) Uani 0.632(6) 1 d PDU A 1
F3 F 0.3880(3) 0.6302(4) 0.0390(5) 0.157(3) Uani 0.632(6) 1 d PDU A 1
F4 F 0.3734(2) 0.7725(6) 0.0680(4) 0.166(3) Uani 0.632(6) 1 d PDU A 1
F5 F 0.4379(3) 0.7013(7) 0.1220(3) 0.164(3) Uani 0.632(6) 1 d PDU A 1
F6 F 0.4477(3) 0.8144(5) 0.0463(5) 0.180(3) Uani 0.632(6) 1 d PDU A 1
F1A F 0.3661(3) 0.7538(9) 0.0202(7) 0.162(4) Uani 0.368(6) 1 d PDU A 2
F2A F 0.4229(4) 0.7910(9) 0.1067(6) 0.142(4) Uani 0.368(6) 1 d PDU A 2
F3A F 0.4382(5) 0.8046(7) -0.0038(7) 0.168(4) Uani 0.368(6) 1 d PDU A 2
F4A F 0.4737(3) 0.6928(9) 0.0623(7) 0.172(4) Uani 0.368(6) 1 d PDU A 2
F5A F 0.4183(4) 0.6569(9) -0.0247(6) 0.156(4) Uani 0.368(6) 1 d PDU A 2
F6A F 0.4010(5) 0.6432(7) 0.0866(7) 0.178(4) Uani 0.368(6) 1 d PDU A 2
C35 C 0.5259(15) 0.475(6) 0.3163(17) 0.173(11) Uiso 0.124(4) 1 d PDU B 1
H35A H 0.5297 0.5364 0.2952 0.207 Uiso 0.124(4) 1 calc PR B 1
H35B H 0.5112 0.4326 0.2795 0.207 Uiso 0.124(4) 1 calc PR B 1
Cl1 Cl 0.4945(9) 0.480(2) 0.3871(15) 0.188(10) Uiso 0.124(4) 1 d PDU B 1
Cl2 Cl 0.5786(10) 0.435(2) 0.357(2) 0.206(10) Uiso 0.124(4) 1 d PDU B 1
C35A C 0.5277(15) 0.467(7) 0.3740(17) 0.173(10) Uiso 0.126(4) 1 d PDU B 2
H35C H 0.4987 0.4276 0.3678 0.207 Uiso 0.126(4) 1 calc PR B 2
H35D H 0.5180 0.5318 0.3772 0.207 Uiso 0.126(4) 1 calc PR B 2
Cl1A Cl 0.5663(11) 0.434(2) 0.4446(15) 0.216(12) Uiso 0.126(4) 1 d PDU B 2
Cl2A Cl 0.5632(11) 0.450(2) 0.3090(15) 0.195(9) Uiso 0.126(4) 1 d PDU B 2

loop_
_atom_site_aniso_label
_atom_site_aniso_U_11
_atom_site_aniso_U_22
_atom_site_aniso_U_33
_atom_site_aniso_U_23
_atom_site_aniso_U_13
_atom_site_aniso_U_12
Ru 0.0515(3) 0.0663(3) 0.0368(2) -0.0010(3) 0.00462(19) 0.0038(3)
N1 0.046(3) 0.074(4) 0.039(3) 0.004(2) 0.005(2) 0.003(3)
C2 0.061(4) 0.078(5) 0.059(4) 0.003(4) -0.002(3) 0.003(4)
C3 0.092(5) 0.075(5) 0.067(4) 0.011(4) 0.009(4) 0.014(4)
C4 0.083(5) 0.080(5) 0.071(5) 0.012(4) 0.014(4) 0.026(5)
C4A 0.055(4) 0.098(6) 0.046(3) 0.017(4) 0.010(3) 0.024(4)
C5 0.064(5) 0.129(7) 0.080(5) 0.026(5) 0.010(4) 0.029(5)
C6 0.052(4) 0.154(8) 0.064(5) 0.011(5) 0.004(3) 0.009(6)
C6A 0.046(4) 0.115(6) 0.051(4) -0.004(4) 0.011(3) -0.002(5)
C7 0.052(5) 0.145(8) 0.062(5) -0.011(5) 0.009(4) -0.011(5)
C8 0.076(5) 0.103(6) 0.088(5) -0.023(5) 0.019(4) -0.024(5)
C9 0.075(5) 0.089(6) 0.071(5) -0.006(4) 0.015(4) -0.003(4)
N10 0.058(3) 0.079(4) 0.047(3) -0.004(3) 0.011(2) -0.003(3)
C10A 0.046(4) 0.091(5) 0.041(3) 0.000(3) 0.014(3) 0.006(4)
C10B 0.059(4) 0.083(5) 0.035(3) 0.004(3) 0.016(3) 0.004(4)
N11 0.053(3) 0.077(4) 0.048(3) -0.012(3) 0.009(2) -0.002(3)
C12 0.064(4) 0.093(5) 0.052(4) -0.002(4) 0.014(3) 0.001(4)
C13 0.094(6) 0.120(7) 0.065(5) -0.023(5) 0.033(4) 0.013(5)
C14 0.124(7) 0.140(8) 0.054(4) 0.000(5) 0.044(4) 0.001(6)
C14A 0.099(6) 0.106(6) 0.054(4) 0.008(4) 0.021(4) -0.012(5)
C15 0.145(8) 0.130(8) 0.084(6) 0.036(6) 0.031(5) 0.005(7)
C16 0.158(9) 0.104(7) 0.101(7) 0.035(6) 0.002(6) -0.005(6)
C16A 0.099(5) 0.075(5) 0.063(5) 0.012(4) 0.004(4) -0.007(4)
C17 0.124(7) 0.070(5) 0.091(6) 0.020(5) -0.009(5) 0.004(5)
C18 0.108(6) 0.066(5) 0.089(6) -0.003(4) -0.001(5) 0.017(4)
C19 0.088(5) 0.066(5) 0.055(4) -0.008(4) 0.001(3) 0.006(4)
N20 0.059(3) 0.068(4) 0.048(3) -0.008(3) 0.002(2) 0.001(3)
C20A 0.064(4) 0.062(4) 0.052(4) 0.005(3) 0.002(3) -0.009(3)
C20B 0.059(4) 0.072(5) 0.043(3) 0.005(3) 0.004(3) -0.009(3)
N21 0.067(3) 0.068(4) 0.038(3) 0.001(2) 0.004(2) 0.005(3)
C22 0.053(4) 0.067(4) 0.051(3) 0.012(3) 0.007(3) 0.012(3)
C23 0.067(4) 0.095(6) 0.068(4) 0.007(4) 0.025(4) 0.011(4)
C24 0.100(6) 0.106(6) 0.059(5) 0.001(4) 0.033(4) 0.018(5)
C25 0.105(6) 0.098(6) 0.047(4) -0.014(4) 0.015(4) 0.002(5)
C26 0.068(4) 0.092(5) 0.045(4) -0.005(3) 0.007(3) 0.006(4)
C27 0.051(3) 0.054(3) 0.031(3) 0.003(3) -0.002(3) 0.004(3)
C28 0.051(4) 0.069(4) 0.052(4) 0.005(3) 0.003(3) 0.003(3)
C29 0.068(5) 0.112(6) 0.078(5) -0.001(4) 0.005(4) -0.001(4)
C30 0.064(5) 0.121(7) 0.096(6) 0.000(5) -0.006(4) -0.017(4)
C31 0.081(5) 0.097(6) 0.071(5) -0.008(4) -0.007(4) -0.009(4)
C32 0.060(4) 0.083(5) 0.055(4) -0.002(3) 0.004(3) -0.001(4)
C33 0.116(7) 0.114(7) 0.139(7) 0.025(6) 0.003(6) 0.044(5)
C34 0.079(5) 0.189(9) 0.100(6) -0.034(6) 0.001(5) -0.038(6)
P 0.0757(14) 0.151(2) 0.0921(15) -0.0265(14) -0.0083(12) -0.0166(13)
F1 0.131(5) 0.253(7) 0.188(8) -0.022(7) 0.034(5) 0.052(5)
F2 0.150(6) 0.220(8) 0.089(4) -0.006(4) -0.023(4) -0.011(6)
F3 0.148(6) 0.174(5) 0.136(7) -0.004(5) -0.041(5) -0.052(4)
F4 0.122(5) 0.235(7) 0.139(6) -0.033(6) 0.010(5) 0.038(5)
F5 0.141(6) 0.234(8) 0.102(4) -0.005(5) -0.045(4) -0.013(6)
F6 0.157(6) 0.184(5) 0.184(8) -0.013(5) -0.048(6) -0.071(5)
F1A 0.089(5) 0.230(10) 0.154(10) -0.003(8) -0.037(6) 0.007(6)
F2A 0.111(8) 0.207(8) 0.106(7) -0.059(6) 0.005(6) 0.000(7)
F3A 0.190(9) 0.182(7) 0.142(8) -0.022(6) 0.061(8) -0.047(7)
F4A 0.094(5) 0.260(10) 0.149(9) -0.096(7) -0.037(6) 0.036(6)
F5A 0.152(8) 0.192(8) 0.115(7) -0.061(6) -0.031(6) -0.024(7)
F6A 0.194(9) 0.183(7) 0.155(9) 0.032(6) 0.011(8) -0.015(7)

loop_
_atom_type_symbol
_atom_type_description
_atom_type_scat_dispersion_real
_atom_type_scat_dispersion_imag
_atom_type_scat_source
C C 0.0033 0.0016 'International Tables Vol C Tables 4.2.6.8 and 6.1.1.4'
H H 0.0000 0.0000 'International Tables Vol C Tables 4.2.6.8 and 6.1.1.4'
N N 0.0061 0.0033 'International Tables Vol C Tables 4.2.6.8 and 6.1.1.4'
F F 0.0171 0.0103 'International Tables Vol C Tables 4.2.6.8 and 6.1.1.4'
P P 0.1023 0.0942 'International Tables Vol C Tables 4.2.6.8 and 6.1.1.4'
Ru Ru -1.2594 0.8363 'International Tables Vol C Tables 4.2.6.8 and 6.1.1.4'
Cl Cl 0.1484 0.1585 'International Tables Vol C Tables 4.2.6.8 and 6.1.1.4'

loop_
_geom_angle_atom_site_label_1
_geom_angle_atom_site_label_2
_geom_angle_atom_site_label_3
_geom_angle
C27 Ru N20 90.75(18)
C27 Ru N21 79.77(19)
N20 Ru N21 92.52(18)
C27 Ru N1 95.5(2)
N20 Ru N1 170.63(18)
N21 Ru N1 95.42(16)
C27 Ru N11 95.17(18)
N20 Ru N11 79.3(2)
N21 Ru N11 170.43(18)
N1 Ru N11 93.15(19)
C27 Ru N10 169.34(18)
N20 Ru N10 96.9(2)
N21 Ru N10 92.47(17)
N1 Ru N10 77.8(2)
N11 Ru N10 93.52(16)
C2 N1 C10B 116.3(5)
C2 N1 Ru 128.1(4)
C10B N1 Ru 115.4(4)
N1 C2 C3 123.5(6)
C4 C3 C2 121.6(7)
C3 C4 C4A 117.1(6)
C3 C4 C33 121.1(7)
C4A C4 C33 121.8(7)
C4 C4A C10B 119.2(6)
C4 C4A C5 125.1(7)
C10B C4A C5 115.6(7)
C6 C5 C4A 123.4(7)
C5 C6 C6A 121.4(7)
C10A C6A C7 118.3(7)
C10A C6A C6 117.5(7)
C7 C6A C6 124.2(7)
C8 C7 C6A 118.1(7)
C8 C7 C34 119.4(8)
C6A C7 C34 122.4(8)
C7 C8 C9 121.2(7)
N10 C9 C8 122.0(7)
C9 N10 C10A 117.2(6)
C9 N10 Ru 128.7(5)
C10A N10 Ru 113.9(4)
N10 C10A C6A 123.1(7)
N10 C10A C10B 116.4(5)
C6A C10A C10B 120.5(6)
N1 C10B C4A 122.2(6)
N1 C10B C10A 116.4(6)
C4A C10B C10A 121.4(6)
C12 N11 C20B 117.8(5)
C12 N11 Ru 128.6(4)
C20B N11 Ru 113.6(4)
N11 C12 C13 122.3(6)
C14 C13 C12 119.7(7)
C13 C14 C14A 120.4(6)
C14 C14A C20B 117.3(7)
C14 C14A C15 125.5(7)
C20B C14A C15 117.1(7)
C16 C15 C14A 121.5(8)
C15 C16 C16A 121.8(8)
C17 C16A C20A 119.1(7)
C17 C16A C16 123.5(8)
C20A C16A C16 117.4(7)
C18 C17 C16A 119.4(7)
C17 C18 C19 118.7(7)
N20 C19 C18 124.1(6)
C19 N20 C20A 116.3(5)
C19 N20 Ru 129.8(4)
C20A N20 Ru 113.9(4)
N20 C20A C16A 122.4(6)
N20 C20A C20B 116.2(5)
C16A C20A C20B 121.4(6)
N11 C20B C20A 116.9(5)
N11 C20B C14A 122.5(6)
C20A C20B C14A 120.6(6)
C26 N21 C22 118.2(5)
C26 N21 Ru 126.8(4)
C22 N21 Ru 114.9(4)
N21 C22 C23 120.2(5)
N21 C22 C28 114.3(5)
C23 C22 C28 125.5(6)
C24 C23 C22 120.2(6)
C23 C24 C25 119.8(6)
C24 C25 C26 119.2(6)
N21 C26 C25 122.3(6)
C32 C27 C28 115.9(5)
C32 C27 Ru 129.3(4)
C28 C27 Ru 114.8(4)
C29 C28 C27 122.5(6)
C29 C28 C22 121.8(6)
C27 C28 C22 115.6(5)
C28 C29 C30 119.3(7)
C31 C30 C29 119.4(7)
C32 C31 C30 119.9(6)
C31 C32 C27 123.0(6)
F1 P F6A 98.4(7)
F1 P F6 91.1(4)
F6A P F6 143.5(5)
F1 P F1A 144.4(5)
F6A P F1A 90.0(4)
F6 P F1A 102.5(6)
F1 P F5A 53.0(4)
F6A P F5A 91.1(5)
F6 P F5A 121.8(5)
F1A P F5A 92.5(4)
F1 P F5 92.1(4)
F6A P F5 54.7(6)
F6 P F5 90.0(3)
F1A P F5 120.2(5)
F5A P F5 129.1(5)
F1 P F2 90.4(4)
F6A P F2 123.4(6)
F6 P F2 91.4(4)
F1A P F2 57.0(5)
F5A P F2 51.8(5)
F5 P F2 177.1(4)
F1 P F4A 35.8(4)
F6A P F4A 92.0(4)
F6 P F4A 75.5(6)
F1A P F4A 177.9(5)
F5A P F4A 88.0(4)
F5 P F4A 60.7(5)
F2 P F4A 122.1(5)
F1 P F2A 124.8(5)
F6A P F2A 92.1(4)
F6 P F2A 54.7(5)
F1A P F2A 89.1(4)
F5A P F2A 176.4(5)
F5 P F2A 52.2(4)
F2 P F2A 127.1(5)
F4A P F2A 90.2(4)
F1 P F3 92.2(4)
F6A P F3 35.3(5)
F6 P F3 176.7(4)
F1A P F3 74.9(6)
F5A P F3 60.8(5)
F5 P F3 89.5(4)
F2 P F3 88.9(3)
F4A P F3 107.1(6)
F2A P F3 122.8(5)
F1 P F3A 82.4(6)
F6A P F3A 178.8(5)
F6 P F3A 35.4(5)
F1A P F3A 89.9(4)
F5A P F3A 90.0(4)
F5 P F3A 124.5(6)
F2 P F3A 57.4(5)
F4A P F3A 88.1(4)
F2A P F3A 86.8(4)
F3 P F3A 145.7(5)
F1 P F4 178.7(4)
F6A P F4 81.0(6)
F6 P F4 90.1(4)
F1A P F4 34.6(4)
F5A P F4 125.8(5)
F5 P F4 88.4(4)
F2 P F4 89.0(3)
F4A P F4 145.3(4)
F2A P F4 56.4(4)
F3 P F4 86.6(4)
F3A P F4 98.2(6)
Cl1 C35 Cl2 99.0(16)
Cl2A C35A Cl1A 99.3(16)

loop_
_geom_bond_atom_site_label_1
_geom_bond_atom_site_label_2
_geom_bond_distance
Ru C27 2.030(5)
Ru N20 2.052(5)
Ru N21 2.069(4)
Ru N1 2.071(5)
Ru N11 2.071(4)
Ru N10 2.123(5)
N1 C2 1.322(7)
N1 C10B 1.373(7)
C2 C3 1.390(8)
C3 C4 1.341(8)
C4 C4A 1.402(9)
C4 C33 1.511(9)
C4A C10B 1.404(8)
C4A C5 1.436(9)
C5 C6 1.326(9)
C6 C6A 1.424(9)
C6A C10A 1.399(8)
C6A C7 1.400(9)
C7 C8 1.360(9)
C7 C34 1.526(8)
C8 C9 1.394(8)
C9 N10 1.341(7)
N10 C10A 1.366(7)
C10A C10B 1.415(8)
N11 C12 1.338(7)
N11 C20B 1.362(7)
C12 C13 1.387(8)
C13 C14 1.359(9)
C14 C14A 1.379(9)
C14A C20B 1.410(8)
C14A C15 1.427(10)
C15 C16 1.349(10)
C16 C16A 1.427(10)
C16A C17 1.378(9)
C16A C20A 1.387(8)
C17 C18 1.376(9)
C18 C19 1.385(8)
C19 N20 1.338(7)
N20 C20A 1.381(6)
C20A C20B 1.407(8)
N21 C26 1.355(6)
N21 C22 1.376(6)
C22 C23 1.393(7)
C22 C28 1.459(7)
C23 C24 1.362(8)
C24 C25 1.366(8)
C25 C26 1.380(7)
C27 C32 1.386(7)
C27 C28 1.397(7)
C28 C29 1.374(8)
C29 C30 1.396(9)
C30 C31 1.376(9)
C31 C32 1.365(8)
P F1 1.514(5)
P F6A 1.520(6)
P F6 1.536(5)
P F1A 1.537(6)
P F5A 1.541(5)
P F5 1.551(5)
P F2 1.552(5)
P F4A 1.554(6)
P F2A 1.560(5)
P F3 1.564(5)
P F3A 1.577(6)
P F4 1.580(5)
C35 Cl1 1.655(5)
C35 Cl2 1.656(5)
C35A Cl2A 1.655(5)
C35A Cl1A 1.656(5)
